data_7160717
loop_
_publ_author_name
'Pandey, Ankit'
'Balakrishna, Maravanji S.'

_publ_section_title
;
 Ru<sup>II</sup>-phosphine catalysed direct synthesis of benzimidazoles
 <i>via</i> acceptorless dehydrogenative coupling of alcohols with
 aromatic diamines.
;
_journal_issue 38
_journal_name_full 'Organic &amp; biomolecular chemistry'
_journal_page_first 8795
_journal_page_last 8804
_journal_paper_doi 10.1039/d5ob01280e
_journal_volume 23
_journal_year 2025
_chemical_formula_moiety 'C37 H38 Cl N O2 P Ru, Cl'
_chemical_formula_sum 'C37 H38 Cl2 N O2 P Ru'
_chemical_formula_weight 731.66
_space_group_crystal_system monoclinic
_space_group_IT_number 14
_space_group_name_Hall '-P 2ybc'
_space_group_name_H-M_alt 'P 1 21/c 1'
_symmetry_Int_Tables_number 14
_atom_sites_solution_primary iterative
_audit_creation_date 2025-07-18
_audit_creation_method
;
Olex2 1.3-ac4
(compiled 2019.04.23 svn.r3594 for Rigaku Oxford Diffraction, GUI svn.r5739)
;
_audit_update_record
;
2025-07-24 deposited with the CCDC.	2025-09-03 downloaded from the CCDC.
;
_cell_angle_alpha 90
_cell_angle_beta 105.547(5)
_cell_angle_gamma 90
_cell_formula_units_Z 4
_cell_length_a 21.478(3)
_cell_length_b 9.9044(15)
_cell_length_c 18.416(3)
_cell_measurement_reflns_used 9868
_cell_measurement_temperature 100.0
_cell_measurement_theta_max 27.33
_cell_measurement_theta_min 2.24
_cell_volume 3774.2(10)
_computing_cell_refinement 'SAINT V8.40A (?, 2016)'
_computing_data_reduction 'SAINT V8.40A (?, 2016)'
_computing_molecular_graphics 'Olex2 (Dolomanov et al., 2009)'
_computing_publication_material 'Olex2 (Dolomanov et al., 2009)'
_computing_structure_refinement 'olex2.refine (Bourhis et al., 2015)'
_computing_structure_solution 'olex2.solve (Bourhis et al., 2015)'
_diffrn_ambient_temperature 100.0
_diffrn_measured_fraction_theta_full 0.9998
_diffrn_measured_fraction_theta_max 0.9998
_diffrn_measurement_device_type 'Bruker APEX-II CCD'
_diffrn_measurement_method '\f and \w scans'
_diffrn_radiation_type 'Mo K\a'
_diffrn_radiation_wavelength 0.71073
_diffrn_reflns_av_R_equivalents 0.1058
_diffrn_reflns_av_unetI/netI 0.0619
_diffrn_reflns_limit_h_max 28
_diffrn_reflns_limit_h_min -28
_diffrn_reflns_limit_k_max 13
_diffrn_reflns_limit_k_min -13
_diffrn_reflns_limit_l_max 24
_diffrn_reflns_limit_l_min -24
_diffrn_reflns_number 79382
_diffrn_reflns_theta_full 25.0000
_diffrn_reflns_theta_max 25.00
_diffrn_reflns_theta_min 1.97
_diffrn_standards_number 0
_exptl_absorpt_coefficient_mu 0.630
_exptl_absorpt_correction_T_max 0.7457
_exptl_absorpt_correction_T_min 0.5326
_exptl_absorpt_correction_type none
_exptl_absorpt_process_details
;
SADABS-2016/2 (Bruker,2016/2) was used for absorption correction.
wR2(int) was 0.1596 before and 0.0778 after correction.
The Ratio of minimum to maximum transmission is 0.7142.
The \l/2 correction factor is Not present.
;
_exptl_crystal_colour 'clear brownish brown'
_exptl_crystal_colour_lustre clear
_exptl_crystal_colour_modifier brownish
_exptl_crystal_colour_primary brown
_exptl_crystal_density_diffrn 1.2875
_exptl_crystal_description needle
_exptl_crystal_F_000 1501.1212
_exptl_crystal_size_max 0.59
_exptl_crystal_size_mid 0.066
_exptl_crystal_size_min 0.064
_refine_diff_density_max 0.6273
_refine_diff_density_min -0.6194
_refine_diff_density_rms 0.1146
_refine_ls_d_res_high 0.8409
_refine_ls_d_res_low 10.3460
_refine_ls_extinction_expression Fc^*^=kFc[1+0.001xFc^2^\l^3^/sin(2\q)]^-1/4^
_refine_ls_goodness_of_fit_ref 1.0722
_refine_ls_hydrogen_treatment constr
_refine_ls_matrix_type full
_refine_ls_number_constraints 67
_refine_ls_number_parameters 402
_refine_ls_number_reflns 6648
_refine_ls_number_restraints 0
_refine_ls_restrained_S_all 1.0722
_refine_ls_R_factor_all 0.0560
_refine_ls_R_factor_gt 0.0391
_refine_ls_shift/su_max 0.0002
_refine_ls_shift/su_mean 0.0000
_refine_ls_structure_factor_coef Fsqd
_refine_ls_weighting_details 'w=1/[\s^2^(Fo^2^)+(0.0199P)^2^+7.7674P] where P=(Fo^2^+2Fc^2^)/3'
_refine_ls_weighting_scheme calc
_refine_ls_wR_factor_gt 0.0798
_refine_ls_wR_factor_ref 0.0884
_reflns_Friedel_coverage 0.0
_reflns_limit_h_max 24
_reflns_limit_h_min -25
_reflns_limit_k_max 11
_reflns_limit_k_min 0
_reflns_limit_l_max 21
_reflns_limit_l_min 0
_reflns_number_gt 5282
_reflns_number_total 6648
_reflns_threshold_expression I>=2u(I)
_cod_data_source_file d5ob01280e2.cif
_cod_data_source_block Compound_2
_cod_depositor_comments 'Adding full bibliography for 7160717.cif.'
_cod_original_cell_volume 3774.3(10)
_cod_database_code 7160717
_olex2_refinement_description
;
1. Fixed Uiso
 At 1.2 times of:
  All C(H) groups, All C(H,H) groups, All N(H) groups
 At 1.5 times of:
  All C(H,H,H) groups
2.a Ternary CH refined with riding coordinates:
 C34(H34)
2.b Secondary CH2 refined with riding coordinates:
 C26(H26a,H26b)
2.c Aromatic/amide H refined with riding coordinates:
 N1(H1), C2(H2), C29(H29), C5(H5), C21(H21), C19(H19), C31(H31), C3(H3),
 C25(H25), C22(H22), C28(H28), C24(H24), C4(H4), C15(H15), C23(H23), C13(H13),
 C18(H18), C10(H10), C16(H16), C32(H32), C17(H17), C11(H11), C12(H12)
2.d Idealised Me refined as rotating group:
 C37(H37a,H37b,H37c), C27(H27a,H27b,H27c), C35(H35a,H35b,H35c), C36(H36a,H36b,
 H36c)
;
_smtbx_masks_void_probe_radius 1.2
_smtbx_masks_void_truncation_radius 1.2
_olex2_submission_special_instructions 'No special instructions were received'

loop_
_space_group_symop_id
_space_group_symop_operation_xyz
1 x,y,z
2 -x,y+1/2,-z+1/2
3 -x,-y,-z
4 x,-y-1/2,z-1/2

loop_
_atom_site_label
_atom_site_type_symbol
_atom_site_fract_x
_atom_site_fract_y
_atom_site_fract_z
_atom_site_U_iso_or_equiv
_atom_site_adp_type
_atom_site_occupancy
_atom_site_refinement_flags_posn
Ru1 Ru 0.181619(13) 0.50895(3) 0.545420(16) 0.02145(9) Uani 1.000000 .
Cl1 Cl 0.08102(4) 0.46915(9) 0.45364(5) 0.0266(2) Uani 1.000000 .
P1 P 0.17252(4) 0.29109(9) 0.58940(5) 0.0218(2) Uani 1.000000 .
Cl2 Cl 0.28286(5) -0.03499(9) 0.34827(6) 0.0380(2) Uani 1.000000 .
O1 O 0.22776(10) 0.3975(2) 0.47740(14) 0.0244(6) Uani 1.000000 .
O2 O 0.24970(11) 0.4950(2) 0.34102(14) 0.0299(6) Uani 1.000000 .
N1 N 0.26280(12) 0.2466(3) 0.40780(16) 0.0230(7) Uani 1.000000 .
C20 C 0.11950(16) 0.2630(4) 0.6500(2) 0.0236(8) Uani 1.000000 .
C8 C 0.31831(16) 0.3260(4) 0.4072(2) 0.0258(8) Uani 1.000000 .
C14 C 0.25057(16) 0.2194(4) 0.6372(2) 0.0250(8) Uani 1.000000 .
C33 C 0.26980(17) 0.6364(4) 0.5751(2) 0.0295(9) Uani 1.000000 .
C2 C 0.09287(16) 0.0882(4) 0.5069(2) 0.0287(9) Uani 1.000000 .
C6 C 0.16647(15) 0.1899(3) 0.4449(2) 0.0223(8) Uani 1.000000 .
C29 C 0.19421(17) 0.6089(4) 0.6534(2) 0.0279(8) Uani 1.000000 .
C7 C 0.22005(15) 0.2860(3) 0.44442(19) 0.0201(7) Uani 1.000000 .
C5 C 0.14185(16) 0.1068(3) 0.3826(2) 0.0260(8) Uani 1.000000 .
C1 C 0.14174(16) 0.1804(3) 0.5083(2) 0.0236(8) Uani 1.000000 .
C21 C 0.05981(16) 0.3292(4) 0.6329(2) 0.0270(8) Uani 1.000000 .
C19 C 0.28415(16) 0.2737(4) 0.7069(2) 0.0291(9) Uani 1.000000 .
C31 C 0.15997(18) 0.7289(4) 0.5344(2) 0.0312(9) Uani 1.000000 .
C3 C 0.06762(16) 0.0079(4) 0.4443(2) 0.0291(8) Uani 1.000000 .
C25 C 0.13564(17) 0.1750(4) 0.7114(2) 0.0275(8) Uani 1.000000 .
C22 C 0.01756(17) 0.3072(4) 0.6772(2) 0.0299(9) Uani 1.000000 .
C30 C 0.14426(17) 0.6763(4) 0.5999(2) 0.0306(9) Uani 1.000000 .
C28 C 0.25670(17) 0.5908(4) 0.6422(2) 0.0286(9) Uani 1.000000 .
C24 C 0.09295(17) 0.1549(4) 0.7553(2) 0.0299(9) Uani 1.000000 .
C4 C 0.09222(16) 0.0175(4) 0.3824(2) 0.0287(8) Uani 1.000000 .
C15 C 0.28125(18) 0.1238(4) 0.6037(2) 0.0335(9) Uani 1.000000 .
C23 C 0.03443(16) 0.2214(4) 0.7383(2) 0.0289(9) Uani 1.000000 .
C13 C 0.37906(17) 0.2726(4) 0.4394(2) 0.0329(9) Uani 1.000000 .
C9 C 0.31142(17) 0.4524(4) 0.3731(2) 0.0286(8) Uani 1.000000 .
C34 C 0.33290(17) 0.6074(4) 0.5557(2) 0.0354(10) Uani 1.000000 .
C37 C 0.07780(18) 0.6944(4) 0.6094(2) 0.0400(10) Uani 1.000000 .
C26 C 0.2413(2) 0.6361(4) 0.3201(2) 0.0367(10) Uani 1.000000 .
C18 C 0.34707(17) 0.2352(4) 0.7408(2) 0.0369(10) Uani 1.000000 .
C10 C 0.36644(18) 0.5262(4) 0.3730(2) 0.0367(10) Uani 1.000000 .
C27 C 0.17053(19) 0.6692(4) 0.3063(2) 0.0384(10) Uani 1.000000 .
C16 C 0.34499(19) 0.0873(5) 0.6383(3) 0.0440(11) Uani 1.000000 .
C32 C 0.22073(18) 0.7107(4) 0.5221(2) 0.0326(9) Uani 1.000000 .
C17 C 0.37741(18) 0.1425(5) 0.7057(3) 0.0440(11) Uani 1.000000 .
C11 C 0.42698(19) 0.4717(5) 0.4053(2) 0.0433(11) Uani 1.000000 .
C35 C 0.37249(18) 0.4955(4) 0.6012(2) 0.0425(10) Uani 1.000000 .
C12 C 0.43376(18) 0.3462(5) 0.4380(2) 0.0423(11) Uani 1.000000 .
C36 C 0.3714(2) 0.7396(5) 0.5615(3) 0.0573(14) Uani 1.000000 .
H29 H 0.18580(17) 0.5748(4) 0.6980(2) 0.0335(10) Uiso 1.000000 R
H28 H 0.28972(17) 0.5480(4) 0.6800(2) 0.0343(10) Uiso 1.000000 R
H32 H 0.22965(18) 0.7478(4) 0.4784(2) 0.0391(11) Uiso 1.000000 R
H31 H 0.12797(18) 0.7775(4) 0.4982(2) 0.0375(11) Uiso 1.000000 R
H25 H 0.17586(17) 0.1287(4) 0.7232(2) 0.0330(10) Uiso 1.000000 R
H24 H 0.10414(17) 0.0953(4) 0.7972(2) 0.0359(10) Uiso 1.000000 R
H23 H 0.00560(16) 0.2080(4) 0.7688(2) 0.0346(10) Uiso 1.000000 R
H22 H -0.02314(17) 0.3516(4) 0.6653(2) 0.0359(11) Uiso 1.000000 R
H21 H 0.04817(16) 0.3890(4) 0.5911(2) 0.0325(10) Uiso 1.000000 R
H15 H 0.25885(18) 0.0835(4) 0.5572(2) 0.0402(11) Uiso 1.000000 R
H16 H 0.36607(19) 0.0232(5) 0.6147(3) 0.0528(13) Uiso 1.000000 R
H17 H 0.42093(18) 0.1172(5) 0.7285(3) 0.0528(14) Uiso 1.000000 R
H18 H 0.36945(17) 0.2723(4) 0.7882(2) 0.0442(12) Uiso 1.000000 R
H19 H 0.26348(16) 0.3376(4) 0.7311(2) 0.0350(10) Uiso 1.000000 R
H5 H 0.15916(16) 0.1115(3) 0.3403(2) 0.0312(10) Uiso 1.000000 R
H4 H 0.07495(16) -0.0374(4) 0.3395(2) 0.0345(10) Uiso 1.000000 R
H3 H 0.03358(16) -0.0536(4) 0.4440(2) 0.0349(10) Uiso 1.000000 R
H2 H 0.07635(16) 0.0799(4) 0.5497(2) 0.0345(10) Uiso 1.000000 R
H10 H 0.36258(18) 0.6136(4) 0.3510(2) 0.0440(12) Uiso 1.000000 R
H11 H 0.46447(19) 0.5221(5) 0.4047(2) 0.0520(13) Uiso 1.000000 R
H12 H 0.47559(18) 0.3099(5) 0.4595(2) 0.0507(13) Uiso 1.000000 R
H13 H 0.38329(17) 0.1860(4) 0.4624(2) 0.0394(11) Uiso 1.000000 R
H34 H 0.32160(17) 0.5786(4) 0.5017(2) 0.0425(12) Uiso 1.000000 R
H37a H 0.04579(18) 0.676(3) 0.5614(5) 0.0601(16) Uiso 1.000000 GR
H37b H 0.0713(5) 0.631(2) 0.6478(11) 0.0601(16) Uiso 1.000000 GR
H37c H 0.0727(5) 0.7873(9) 0.6253(15) 0.0601(16) Uiso 1.000000 GR
H26a H 0.2675(2) 0.6933(4) 0.3612(2) 0.0441(12) Uiso 1.000000 R
H26b H 0.2554(2) 0.6528(4) 0.2740(2) 0.0441(12) Uiso 1.000000 R
H27a H 0.1457(2) 0.622(2) 0.2610(9) 0.0576(15) Uiso 1.000000 GR
H27b H 0.1556(4) 0.640(2) 0.3497(7) 0.0576(15) Uiso 1.000000 GR
H27c H 0.1643(2) 0.7668(5) 0.2991(15) 0.0576(15) Uiso 1.000000 GR
H35a H 0.3867(11) 0.5225(12) 0.6543(3) 0.0637(16) Uiso 1.000000 GR
H35b H 0.3462(4) 0.4135(9) 0.5965(12) 0.0637(16) Uiso 1.000000 GR
H35c H 0.4103(7) 0.4778(19) 0.5826(10) 0.0637(16) Uiso 1.000000 GR
H36a H 0.3455(6) 0.8071(11) 0.5275(14) 0.086(2) Uiso 1.000000 GR
H36b H 0.3818(13) 0.7732(17) 0.6134(5) 0.086(2) Uiso 1.000000 GR
H36c H 0.4116(8) 0.7229(8) 0.5472(18) 0.086(2) Uiso 1.000000 GR
H1 H 0.25665(12) 0.1694(3) 0.38326(16) 0.0275(8) Uiso 1.000000 R

loop_
_atom_site_aniso_label
_atom_site_aniso_U_11
_atom_site_aniso_U_22
_atom_site_aniso_U_33
_atom_site_aniso_U_12
_atom_site_aniso_U_13
_atom_site_aniso_U_23
Ru1 0.02162(14) 0.01729(16) 0.02631(16) 0.00155(12) 0.00791(11) -0.00073(13)
Cl1 0.0216(4) 0.0268(5) 0.0299(5) 0.0031(3) 0.0042(4) 0.0007(4)
P1 0.0200(4) 0.0196(5) 0.0272(5) 0.0015(4) 0.0086(4) 0.0026(4)
Cl2 0.0370(5) 0.0221(5) 0.0549(7) 0.0002(4) 0.0125(5) -0.0086(4)
O1 0.0226(12) 0.0176(13) 0.0349(15) -0.0032(10) 0.0107(11) -0.0036(11)
O2 0.0315(13) 0.0218(14) 0.0374(15) -0.0035(11) 0.0112(11) 0.0044(12)
N1 0.0224(15) 0.0175(16) 0.0302(18) -0.0028(12) 0.0093(13) -0.0053(13)
C20 0.0222(17) 0.023(2) 0.026(2) -0.0013(14) 0.0079(15) 0.0003(16)
C8 0.0245(18) 0.024(2) 0.032(2) -0.0057(15) 0.0128(16) -0.0054(16)
C14 0.0209(17) 0.025(2) 0.030(2) 0.0010(15) 0.0091(15) 0.0043(16)
C33 0.030(2) 0.022(2) 0.038(2) -0.0056(16) 0.0105(17) -0.0052(17)
C2 0.0215(18) 0.025(2) 0.042(2) -0.0000(15) 0.0132(17) 0.0043(18)
C6 0.0209(17) 0.0159(18) 0.031(2) 0.0030(14) 0.0077(15) 0.0030(15)
C29 0.033(2) 0.025(2) 0.027(2) 0.0007(16) 0.0111(16) -0.0048(16)
C7 0.0205(17) 0.0168(18) 0.0233(19) 0.0004(14) 0.0061(14) -0.0012(15)
C5 0.0255(18) 0.0193(19) 0.032(2) 0.0020(15) 0.0067(16) 0.0033(16)
C1 0.0241(18) 0.0168(19) 0.029(2) 0.0014(14) 0.0048(15) 0.0038(15)
C21 0.0251(18) 0.028(2) 0.029(2) 0.0033(16) 0.0093(16) 0.0049(17)
C19 0.0224(18) 0.032(2) 0.037(2) 0.0018(16) 0.0139(16) 0.0070(18)
C31 0.043(2) 0.0171(19) 0.033(2) 0.0054(16) 0.0080(18) -0.0005(17)
C3 0.0198(17) 0.0202(19) 0.048(2) -0.0063(15) 0.0103(16) 0.0012(19)
C25 0.0237(18) 0.026(2) 0.033(2) 0.0007(15) 0.0082(16) 0.0014(17)
C22 0.0218(18) 0.035(2) 0.035(2) 0.0001(16) 0.0129(16) 0.0000(18)
C30 0.032(2) 0.023(2) 0.037(2) 0.0052(16) 0.0091(17) -0.0100(17)
C28 0.031(2) 0.020(2) 0.032(2) -0.0023(16) 0.0049(17) -0.0072(17)
C24 0.032(2) 0.030(2) 0.028(2) -0.0036(17) 0.0086(17) 0.0023(17)
C4 0.0241(18) 0.022(2) 0.036(2) -0.0005(15) 0.0016(16) -0.0048(17)
C15 0.033(2) 0.030(2) 0.038(2) 0.0098(17) 0.0088(18) 0.0029(18)
C23 0.0259(19) 0.034(2) 0.028(2) -0.0052(16) 0.0110(16) -0.0029(18)
C13 0.0250(19) 0.036(2) 0.037(2) -0.0007(17) 0.0080(17) -0.0059(19)
C9 0.029(2) 0.025(2) 0.034(2) -0.0057(16) 0.0125(17) -0.0052(17)
C34 0.029(2) 0.035(2) 0.045(3) -0.0086(17) 0.0149(18) -0.0097(19)
C37 0.036(2) 0.037(2) 0.051(3) 0.0076(18) 0.017(2) -0.014(2)
C26 0.053(3) 0.021(2) 0.040(3) -0.0040(18) 0.019(2) 0.0073(18)
C18 0.025(2) 0.056(3) 0.030(2) -0.0005(19) 0.0078(17) 0.008(2)
C10 0.037(2) 0.033(2) 0.046(2) -0.0144(18) 0.0229(19) -0.0055(19)
C27 0.046(2) 0.025(2) 0.043(3) 0.0011(18) 0.011(2) 0.0080(19)
C16 0.033(2) 0.047(3) 0.053(3) 0.020(2) 0.015(2) 0.006(2)
C32 0.046(2) 0.0160(19) 0.038(2) -0.0060(17) 0.0145(19) -0.0055(17)
C17 0.021(2) 0.067(3) 0.045(3) 0.013(2) 0.0113(19) 0.014(2)
C11 0.034(2) 0.049(3) 0.053(3) -0.019(2) 0.022(2) -0.015(2)
C35 0.027(2) 0.044(3) 0.058(3) 0.0022(19) 0.0156(19) -0.011(2)
C12 0.023(2) 0.058(3) 0.047(3) -0.0033(19) 0.0098(19) -0.007(2)
C36 0.043(3) 0.042(3) 0.091(4) -0.017(2) 0.026(3) -0.008(3)

loop_
_atom_type_symbol
_atom_type_scat_dispersion_real
_atom_type_scat_dispersion_imag
_atom_type_scat_Cromer_Mann_a1
_atom_type_scat_Cromer_Mann_a2
_atom_type_scat_Cromer_Mann_a3
_atom_type_scat_Cromer_Mann_a4
_atom_type_scat_Cromer_Mann_b1
_atom_type_scat_Cromer_Mann_b2
_atom_type_scat_Cromer_Mann_b3
_atom_type_scat_Cromer_Mann_b4
_atom_type_scat_Cromer_Mann_c
_atom_type_scat_source
_atom_type_scat_dispersion_source
Ru -1.23940 0.83517 19.26740 12.91820 4.86337 1.56756 0.80852 8.43467 24.79970 94.29280 5.37873983383 'International Tables Volume C Table 6.1.1.4 (pp. 500-502)' 'Henke, Gullikson and Davis, At. Data and Nucl. Data Tables, 1993, 54, 2'
C 0.00347 0.00161 2.31000 1.02000 1.58860 0.86500 20.84390 10.20750 0.56870 51.65120 0.215599998832 'International Tables Volume C Table 6.1.1.4 (pp. 500-502)' 'Henke, Gullikson and Davis, At. Data and Nucl. Data Tables, 1993, 54, 2'
Cl 0.14873 0.16029 11.46040 7.19640 6.25560 1.64550 0.01040 1.16620 18.51940 47.77840 -9.55739974976 'International Tables Volume C Table 6.1.1.4 (pp. 500-502)' 'Henke, Gullikson and Davis, At. Data and Nucl. Data Tables, 1993, 54, 2'
H 0.00000 0.00000 0.49300 0.32291 0.14019 0.04081 10.51090 26.12570 3.14236 57.79970 0.0030380000826 'International Tables Volume C Table 6.1.1.4 (pp. 500-502)' 'Henke, Gullikson and Davis, At. Data and Nucl. Data Tables, 1993, 54, 2'
O 0.01158 0.00611 3.04850 2.28680 1.54630 0.86700 13.27710 5.70110 0.32390 32.90890 0.250800013542 'International Tables Volume C Table 6.1.1.4 (pp. 500-502)' 'Henke, Gullikson and Davis, At. Data and Nucl. Data Tables, 1993, 54, 2'
N 0.00653 0.00323 12.21260 3.13220 2.01250 1.16630 0.00570 9.89330 28.99750 0.58260 -11.5290002823 'International Tables Volume C Table 6.1.1.4 (pp. 500-502)' 'Henke, Gullikson and Davis, At. Data and Nucl. Data Tables, 1993, 54, 2'
P 0.10434 0.09671 6.43450 4.17910 1.78000 1.49080 1.90670 27.15700 0.52600 68.16450 1.11489999294 'International Tables Volume C Table 6.1.1.4 (pp. 500-502)' 'Henke, Gullikson and Davis, At. Data and Nucl. Data Tables, 1993, 54, 2'

loop_
_geom_angle_atom_site_label_1
_geom_angle_atom_site_label_2
_geom_angle_atom_site_label_3
_geom_angle
_geom_angle_site_symmetry_1
_geom_angle_site_symmetry_3
_geom_angle_publ_flag
P1 Ru1 Cl1 87.08(3) . . ?
O1 Ru1 Cl1 88.47(7) . . ?
O1 Ru1 P1 79.52(7) . . ?
C33 Ru1 Cl1 144.84(10) . . ?
C33 Ru1 P1 125.89(10) . . ?
C33 Ru1 O1 86.46(11) . . ?
C29 Ru1 Cl1 126.09(9) . . ?
C29 Ru1 P1 96.05(10) . . ?
C29 Ru1 O1 145.12(11) . . ?
C29 Ru1 C33 68.06(13) . . ?
C31 Ru1 Cl1 88.26(10) . . ?
C31 Ru1 P1 154.53(10) . . ?
C31 Ru1 O1 125.38(12) . . ?
C31 Ru1 C33 67.01(14) . . ?
C31 Ru1 C29 67.00(14) . . ?
C30 Ru1 Cl1 94.34(10) . . ?
C30 Ru1 P1 117.68(11) . . ?
C30 Ru1 O1 162.66(12) . . ?
C30 Ru1 C33 81.40(14) . . ?
C30 Ru1 C29 37.76(13) . . ?
C30 Ru1 C31 37.87(14) . . ?
C28 Ru1 Cl1 162.73(10) . . ?
C28 Ru1 P1 99.79(10) . . ?
C28 Ru1 O1 108.29(11) . . ?
C28 Ru1 C33 37.18(13) . . ?
C28 Ru1 C29 37.84(13) . . ?
C28 Ru1 C31 78.71(14) . . ?
C28 Ru1 C30 68.42(13) . . ?
C32 Ru1 Cl1 108.89(10) . . ?
C32 Ru1 P1 163.21(10) . . ?
C32 Ru1 O1 95.31(11) . . ?
C32 Ru1 C33 37.38(14) . . ?
C32 Ru1 C29 78.99(14) . . ?
C32 Ru1 C31 36.28(13) . . ?
C32 Ru1 C30 67.58(14) . . ?
C32 Ru1 C28 66.44(14) . . ?
C20 P1 Ru1 118.68(12) . . ?
C14 P1 Ru1 112.19(12) . . ?
C14 P1 C20 106.94(16) . . ?
C1 P1 Ru1 108.49(12) . . ?
C1 P1 C20 105.12(16) . . ?
C1 P1 C14 104.27(16) . . ?
C7 O1 Ru1 136.9(2) . . ?
C26 O2 C9 116.8(3) . . ?
C7 N1 C8 122.1(3) . . ?
C21 C20 P1 118.5(3) . . ?
C25 C20 P1 122.2(3) . . ?
C25 C20 C21 119.2(3) . . ?
C13 C8 N1 118.6(3) . . ?
C9 C8 N1 120.7(3) . . ?
C9 C8 C13 120.7(3) . . ?
C19 C14 P1 118.4(3) . . ?
C15 C14 P1 122.5(3) . . ?
C15 C14 C19 118.7(3) . . ?
C28 C33 Ru1 71.2(2) . . ?
C34 C33 Ru1 126.2(3) . . ?
C34 C33 C28 123.0(3) . . ?
C32 C33 Ru1 72.6(2) . . ?
C32 C33 C28 118.5(3) . . ?
C32 C33 C34 118.4(3) . . ?
C3 C2 C1 121.3(3) . . ?
C5 C6 C7 119.5(3) . . ?
C1 C6 C7 120.6(3) . . ?
C1 C6 C5 119.9(3) . . ?
C30 C29 Ru1 72.1(2) . . ?
C28 C29 Ru1 72.6(2) . . ?
C28 C29 C30 121.9(3) . . ?
N1 C7 O1 118.9(3) . . ?
C6 C7 O1 124.1(3) . . ?
C6 C7 N1 116.9(3) . . ?
C4 C5 C6 120.0(3) . . ?
C2 C1 P1 121.2(3) . . ?
C6 C1 P1 120.2(3) . . ?
C6 C1 C2 118.6(3) . . ?
C22 C21 C20 119.9(3) . . ?
C18 C19 C14 120.6(4) . . ?
C30 C31 Ru1 70.0(2) . . ?
C32 C31 Ru1 73.0(2) . . ?
C32 C31 C30 122.1(4) . . ?
C4 C3 C2 119.7(3) . . ?
C24 C25 C20 120.1(3) . . ?
C23 C22 C21 120.3(3) . . ?
C29 C30 Ru1 70.2(2) . . ?
C31 C30 Ru1 72.1(2) . . ?
C31 C30 C29 116.8(3) . . ?
C37 C30 Ru1 128.4(3) . . ?
C37 C30 C29 123.0(4) . . ?
C37 C30 C31 120.1(3) . . ?
C33 C28 Ru1 71.7(2) . . ?
C29 C28 Ru1 69.5(2) . . ?
C29 C28 C33 120.2(3) . . ?
C23 C24 C25 120.2(4) . . ?
C3 C4 C5 120.4(3) . . ?
C16 C15 C14 119.9(4) . . ?
C24 C23 C22 120.2(3) . . ?
C12 C13 C8 119.7(4) . . ?
C8 C9 O2 116.6(3) . . ?
C10 C9 O2 124.3(3) . . ?
C10 C9 C8 119.1(4) . . ?
C35 C34 C33 114.4(3) . . ?
C36 C34 C33 108.7(3) . . ?
C36 C34 C35 112.0(3) . . ?
C27 C26 O2 107.7(3) . . ?
C17 C18 C19 119.9(4) . . ?
C11 C10 C9 119.6(4) . . ?
C17 C16 C15 120.8(4) . . ?
C33 C32 Ru1 70.0(2) . . ?
C31 C32 Ru1 70.7(2) . . ?
C31 C32 C33 120.3(4) . . ?
C16 C17 C18 120.1(4) . . ?
C12 C11 C10 121.2(4) . . ?
C11 C12 C13 119.5(4) . . ?

loop_
_geom_bond_atom_site_label_1
_geom_bond_atom_site_label_2
_geom_bond_distance
_geom_bond_site_symmetry_2
_geom_bond_publ_flag
Ru1 Cl1 2.3923(9) . ?
Ru1 P1 2.3314(10) . ?
Ru1 O1 2.106(2) . ?
Ru1 C33 2.219(3) . ?
Ru1 C29 2.172(4) . ?
Ru1 C31 2.225(4) . ?
Ru1 C30 2.197(4) . ?
Ru1 C28 2.213(4) . ?
Ru1 C32 2.253(4) . ?
P1 C20 1.817(3) . ?
P1 C14 1.816(3) . ?
P1 C1 1.827(4) . ?
O1 C7 1.250(4) . ?
O2 C9 1.365(4) . ?
O2 C26 1.448(4) . ?
N1 C8 1.431(4) . ?
N1 C7 1.335(4) . ?
C20 C21 1.398(5) . ?
C20 C25 1.396(5) . ?
C8 C13 1.385(5) . ?
C8 C9 1.390(5) . ?
C14 C19 1.400(5) . ?
C14 C15 1.389(5) . ?
C33 C28 1.413(5) . ?
C33 C34 1.519(5) . ?
C33 C32 1.434(5) . ?
C2 C1 1.386(5) . ?
C2 C3 1.385(5) . ?
C6 C7 1.495(4) . ?
C6 C5 1.396(5) . ?
C6 C1 1.410(5) . ?
C29 C30 1.414(5) . ?
C29 C28 1.422(5) . ?
C5 C4 1.384(5) . ?
C21 C22 1.390(5) . ?
C19 C18 1.382(5) . ?
C31 C30 1.435(5) . ?
C31 C32 1.395(5) . ?
C3 C4 1.383(5) . ?
C25 C24 1.390(5) . ?
C22 C23 1.380(5) . ?
C30 C37 1.495(5) . ?
C24 C23 1.378(5) . ?
C15 C16 1.394(5) . ?
C13 C12 1.389(5) . ?
C9 C10 1.390(5) . ?
C34 C35 1.507(6) . ?
C34 C36 1.538(5) . ?
C26 C27 1.508(5) . ?
C18 C17 1.383(6) . ?
C10 C11 1.386(6) . ?
C16 C17 1.364(6) . ?
C11 C12 1.372(6) . ?

loop_
_smtbx_masks_void_nr
_smtbx_masks_void_average_x
_smtbx_masks_void_average_y
_smtbx_masks_void_average_z
_smtbx_masks_void_volume
_smtbx_masks_void_count_electrons
_smtbx_masks_void_content
1 0.192 -0.056 0.650 7.2 0.0 ?
2 0.192 0.556 0.150 7.2 0.0 ?
3 0.500 0.047 -0.890 598.9 190.3 ?
4 0.808 0.056 0.350 7.2 0.0 ?
5 0.808 0.444 0.850 7.2 0.0 ?
